data_7121710
loop_
_publ_author_name
'Sugawa, Tsuyoshi'
'Yamamoto, Koji'
'Murahashi, Tetsuro'

_publ_section_title
;
 Bimodal coordination of fused arenes to a Pd<sub>3</sub> cluster site.
;
_journal_issue 46
_journal_name_full 'Chemical communications (Cambridge, England)'
_journal_page_first 5875
_journal_page_last 5878
_journal_paper_doi 10.1039/c8cc02880j
_journal_volume 54
_journal_year 2018
_chemical_formula_moiety
;
C39 H33 N3 Pd3, 2(B F4), 0.5(C H3 N O2)
;
_chemical_formula_sum 'C39.5 H34.5 B2 F8 N3.5 O Pd3'
_chemical_formula_weight 1067.04
_space_group_crystal_system monoclinic
_space_group_IT_number 14
_space_group_name_Hall '-P 2ybc'
_space_group_name_H-M_alt 'P 1 21/c 1'
_symmetry_space_group_name_Hall '-P 2ybc'
_symmetry_space_group_name_H-M 'P 1 21/c 1'
_atom_sites_solution_hydrogens geom
_atom_sites_solution_primary direct
_atom_sites_solution_secondary difmap
_audit_update_record
;
2018-04-02 deposited with the CCDC.
2018-05-14 downloaded from the CCDC.
;
_cell_angle_alpha 90.0000
_cell_angle_beta 102.778(6)
_cell_angle_gamma 90.0000
_cell_formula_units_Z 4
_cell_length_a 18.3607(14)
_cell_length_b 14.2059(10)
_cell_length_c 15.0826(6)
_cell_measurement_reflns_used 4208
_cell_measurement_temperature 123
_cell_measurement_theta_max 26.51
_cell_measurement_theta_min 1.82
_cell_volume 3836.6(4)
_computing_cell_refinement CrystalClear
_computing_data_collection 'CrystalClear (Rigaku, ????)'
_computing_data_reduction CrystalClear
_computing_molecular_graphics 'CrystalStructure 4.2.2'
_computing_publication_material 'CrystalStructure 4.2.2 (Rigaku, 2016)'
_computing_structure_refinement 'SHELXL Version 2014/1 (Sheldrick, 2008)'
_computing_structure_solution 'SIR92 (Altomare, et al., 1994)'
_diffrn_ambient_temperature 123
_diffrn_detector_area_resol_mean 29.257
_diffrn_measured_fraction_theta_full 0.974
_diffrn_measured_fraction_theta_max 1.000
_diffrn_measurement_device_type 'Rigaku Saturn70'
_diffrn_measurement_method \w
_diffrn_radiation_type 'Mo K\a'
_diffrn_radiation_wavelength 0.71075
_diffrn_reflns_av_R_equivalents 0.1326
_diffrn_reflns_Laue_measured_fraction_full 0.974
_diffrn_reflns_Laue_measured_fraction_max 1.000
_diffrn_reflns_limit_h_max 21
_diffrn_reflns_limit_h_min -21
_diffrn_reflns_limit_k_max 16
_diffrn_reflns_limit_k_min -16
_diffrn_reflns_limit_l_max 17
_diffrn_reflns_limit_l_min -17
_diffrn_reflns_number 32117
_diffrn_reflns_point_group_measured_fraction_full 0.974
_diffrn_reflns_point_group_measured_fraction_max 1.000
_diffrn_reflns_theta_full 25.242
_diffrn_reflns_theta_max 25.000
_diffrn_reflns_theta_min 1.830
_diffrn_standards_number 0
_exptl_absorpt_coefficient_mu 1.469
_exptl_absorpt_correction_type none
_exptl_crystal_colour brown
_exptl_crystal_density_diffrn 1.847
_exptl_crystal_density_method 'not measured'
_exptl_crystal_description needle
_exptl_crystal_F_000 2096.00
_exptl_crystal_size_max 0.200
_exptl_crystal_size_mid 0.040
_exptl_crystal_size_min 0.010
_refine_diff_density_max 2.66
_refine_diff_density_min -1.30
_refine_ls_extinction_method none
_refine_ls_goodness_of_fit_ref 1.067
_refine_ls_hydrogen_treatment constr
_refine_ls_number_parameters 496
_refine_ls_number_reflns 6742
_refine_ls_number_restraints 96
_refine_ls_R_factor_all 0.1461
_refine_ls_R_factor_gt 0.0971
_refine_ls_shift/su_max 0.000
_refine_ls_structure_factor_coef Fsqd
_refine_ls_weighting_details 'w = 1/[\s^2^(Fo^2^)+(0.1145P)^2^+14.8833P] where P=(Fo^2^+2Fc^2^)/3'
_refine_ls_weighting_scheme calc
_refine_ls_wR_factor_gt 0.2230
_refine_ls_wR_factor_ref 0.2562
_reflns_Friedel_coverage 0.000
_reflns_number_gt 4135
_reflns_number_total 6742
_reflns_threshold_expression F^2^>2.0\s(F^2^)
_cod_data_source_file c8cc02880j2.cif
_cod_data_source_block xcalibur_CCDC1
_cod_depositor_comments 'Adding full bibliography for 7121707--7121710.cif.'
_cod_database_code 7121710
_shelxl_version_number 2014-1
_platon_squeeze_void_probe_radius 1.20

loop_
_space_group_symop_id
_space_group_symop_operation_xyz
1 +X,+Y,+Z
2 -X,1/2+Y,1/2-Z
3 -X,-Y,-Z
4 +X,-1/2-Y,-1/2+Z

loop_
_atom_site_label
_atom_site_type_symbol
_atom_site_fract_x
_atom_site_fract_y
_atom_site_fract_z
_atom_site_U_iso_or_equiv
_atom_site_adp_type
_atom_site_occupancy
_atom_site_site_symmetry_order
_atom_site_calc_flag
_atom_site_refinement_flags_posn
_atom_site_refinement_flags_adp
Pd1 Pd 0.22200(6) 0.22434(8) 0.47552(6) 0.0435(3) Uani 1 1 d . .
Pd2 Pd 0.17945(6) 0.40939(8) 0.45212(6) 0.0471(4) Uani 1 1 d . .
Pd3 Pd 0.07315(6) 0.26881(8) 0.43285(6) 0.0456(3) Uani 1 1 d . .
F1 F 0.0090(5) 0.0141(6) 0.2875(6) 0.084(3) Uani 1 1 d . .
F2 F 0.0835(5) 0.0249(6) 0.4274(6) 0.080(3) Uani 1 1 d . .
F3 F 0.1277(6) -0.0313(8) 0.3127(8) 0.099(3) Uani 1 1 d . .
F4 F 0.0473(5) -0.1182(6) 0.3668(6) 0.071(3) Uani 1 1 d . .
F5 F 0.2958(5) -0.0585(8) 0.2822(7) 0.095(3) Uani 1 1 d . .
F6 F 0.3781(11) -0.1729(12) 0.3209(18) 0.212(9) Uani 1 1 d . .
F7 F 0.3496(8) -0.127(2) 0.1823(12) 0.265(15) Uani 1 1 d . .
F46 F 0.4172(6) -0.0409(10) 0.2906(9) 0.120(4) Uani 1 1 d . .
N1 N 0.3061(6) 0.1130(9) 0.5009(6) 0.046(3) Uani 1 1 d . .
N2 N 0.1902(7) 0.5585(9) 0.4341(7) 0.055(3) Uani 1 1 d . .
N3 N -0.0458(6) 0.2404(8) 0.3916(7) 0.044(3) Uani 1 1 d . .
C1 C 0.2479(10) 0.2608(13) 0.6191(8) 0.063(4) Uani 1 1 d . U
H1 H 0.2961 0.2332 0.6363 0.075 Uiso 1 1 calc R U
C2 C 0.1884(12) 0.1896(12) 0.6060(9) 0.068(5) Uani 1 1 d . U
H2 H 0.2063 0.1266 0.6112 0.081 Uiso 1 1 calc R U
C3 C 0.1129(13) 0.1964(13) 0.5880(10) 0.073(5) Uani 1 1 d . U
H3 H 0.0895 0.1365 0.5868 0.088 Uiso 1 1 calc R U
C4 C 0.0601(11) 0.2707(15) 0.5705(9) 0.073(5) Uani 1 1 d . U
H4 H 0.0103 0.2485 0.5627 0.088 Uiso 1 1 calc R U
C5 C 0.0633(10) 0.3713(15) 0.5616(9) 0.069(5) Uani 1 1 d . U
H5 H 0.0157 0.4001 0.5435 0.083 Uiso 1 1 calc R U
C6 C 0.1218(11) 0.4340(13) 0.5742(10) 0.072(5) Uani 1 1 d . U
H6 H 0.1041 0.4968 0.5636 0.086 Uiso 1 1 calc R U
C7 C 0.2010(11) 0.4315(11) 0.5985(9) 0.066(5) Uani 1 1 d . U
H7 H 0.2237 0.4919 0.6064 0.079 Uiso 1 1 calc R U
C8 C 0.2517(9) 0.3568(13) 0.6130(8) 0.058(4) Uani 1 1 d . U
H8 H 0.3017 0.3781 0.6205 0.069 Uiso 1 1 calc R U
C9 C 0.1823(8) 0.1928(10) 0.3300(7) 0.043(3) Uani 1 1 d . .
H9 H 0.1974 0.1289 0.3391 0.051 Uiso 1 1 calc R U
C10 C 0.1066(8) 0.2130(9) 0.3079(8) 0.044(3) Uani 1 1 d . .
H10 H 0.0704 0.1643 0.2998 0.052 Uiso 1 1 calc R U
C11 C 0.0850(8) 0.3097(10) 0.2976(8) 0.050(4) Uani 1 1 d . .
H11 H 0.0334 0.3251 0.2855 0.060 Uiso 1 1 calc R U
C12 C 0.1391(8) 0.3852(9) 0.3050(8) 0.043(3) Uani 1 1 d . .
H12 H 0.1238 0.4490 0.2957 0.052 Uiso 1 1 calc R U
C13 C 0.2165(8) 0.3603(10) 0.3269(8) 0.045(3) Uani 1 1 d . .
C14 C 0.2383(8) 0.2634(11) 0.3397(8) 0.046(4) Uani 1 1 d . .
C15 C 0.3168(8) 0.2565(10) 0.3301(8) 0.045(3) Uani 1 1 d . .
C16 C 0.3641(7) 0.1817(11) 0.3256(8) 0.045(3) Uani 1 1 d . .
H16 H 0.3504 0.1185 0.3346 0.054 Uiso 1 1 calc R U
C17 C 0.4342(9) 0.2051(12) 0.3066(9) 0.060(4) Uani 1 1 d . .
H17 H 0.4682 0.1553 0.3041 0.072 Uiso 1 1 calc R U
C18 C 0.4557(9) 0.2943(13) 0.2919(10) 0.065(5) Uani 1 1 d . .
H18 H 0.5040 0.3055 0.2809 0.078 Uiso 1 1 calc R U
C19 C 0.4054(8) 0.3715(12) 0.2929(8) 0.052(4) Uani 1 1 d . .
C20 C 0.4180(9) 0.4671(14) 0.2739(9) 0.063(5) Uani 1 1 d . .
H20 H 0.4654 0.4868 0.2653 0.076 Uiso 1 1 calc R U
C21 C 0.3622(10) 0.5294(13) 0.2682(9) 0.068(5) Uani 1 1 d . .
H21 H 0.3705 0.5920 0.2507 0.082 Uiso 1 1 calc R U
C22 C 0.2904(9) 0.5073(11) 0.2869(9) 0.059(4) Uani 1 1 d . .
H22 H 0.2524 0.5534 0.2837 0.071 Uiso 1 1 calc R U
C23 C 0.2806(8) 0.4148(10) 0.3099(8) 0.044(3) Uani 1 1 d . .
C24 C 0.3378(7) 0.3484(11) 0.3147(8) 0.042(3) Uani 1 1 d . .
C25 C 0.3768(9) 0.1366(13) 0.5379(9) 0.062(4) Uani 1 1 d . .
H25 H 0.3899 0.2007 0.5506 0.074 Uiso 1 1 calc R U
C26 C 0.4304(11) 0.067(2) 0.5575(11) 0.093(7) Uani 1 1 d . .
H26 H 0.4806 0.0843 0.5837 0.111 Uiso 1 1 calc R U
C27 C 0.4140(12) -0.021(2) 0.5411(13) 0.095(8) Uani 1 1 d . .
H27 H 0.4522 -0.0670 0.5537 0.115 Uiso 1 1 calc R U
C28 C 0.3419(12) -0.0465(12) 0.5058(12) 0.081(6) Uani 1 1 d . .
H28 H 0.3294 -0.1110 0.4945 0.097 Uiso 1 1 calc R U
C29 C 0.2866(10) 0.0224(11) 0.4864(10) 0.062(4) Uani 1 1 d . .
H29 H 0.2359 0.0054 0.4632 0.075 Uiso 1 1 calc R U
C30 C 0.2541(10) 0.6017(11) 0.4655(10) 0.063(4) Uani 1 1 d . .
H30 H 0.2931 0.5672 0.5037 0.075 Uiso 1 1 calc R U
C31 C 0.2680(10) 0.6949(12) 0.4463(10) 0.071(5) Uani 1 1 d . .
H31 H 0.3156 0.7233 0.4673 0.085 Uiso 1 1 calc R U
C32 C 0.2068(13) 0.7449(12) 0.3935(11) 0.080(6) Uani 1 1 d . .
H32 H 0.2124 0.8090 0.3785 0.097 Uiso 1 1 calc R U
C33 C 0.1394(12) 0.7008(14) 0.3640(11) 0.077(5) Uani 1 1 d . .
H33 H 0.0974 0.7339 0.3300 0.093 Uiso 1 1 calc R U
C34 C 0.1341(10) 0.6082(11) 0.3847(10) 0.058(4) Uani 1 1 d . .
H34 H 0.0878 0.5772 0.3627 0.070 Uiso 1 1 calc R U
C35 C -0.0935(9) 0.3095(10) 0.3542(8) 0.050(4) Uani 1 1 d . .
H35 H -0.0735 0.3670 0.3378 0.060 Uiso 1 1 calc R U
C36 C -0.1697(9) 0.2999(12) 0.3391(10) 0.057(4) Uani 1 1 d . .
H36 H -0.2022 0.3500 0.3142 0.069 Uiso 1 1 calc R U
C37 C -0.1967(9) 0.2163(14) 0.3610(10) 0.065(5) Uani 1 1 d . .
H37 H -0.2492 0.2076 0.3507 0.078 Uiso 1 1 calc R U
C38 C -0.1500(9) 0.1437(13) 0.3979(10) 0.066(5) Uani 1 1 d . .
H38 H -0.1692 0.0853 0.4132 0.079 Uiso 1 1 calc R U
C39 C -0.0733(9) 0.1597(12) 0.4118(9) 0.060(4) Uani 1 1 d . .
H39 H -0.0398 0.1107 0.4367 0.072 Uiso 1 1 calc R U
B1 B 0.0657(11) -0.0279(11) 0.3508(11) 0.056(5) Uani 1 1 d . .
B2 B 0.3594(12) -0.092(3) 0.2638(16) 0.101(10) Uani 1 1 d . .

loop_
_atom_site_aniso_label
_atom_site_aniso_U_11
_atom_site_aniso_U_22
_atom_site_aniso_U_33
_atom_site_aniso_U_23
_atom_site_aniso_U_13
_atom_site_aniso_U_12
Pd1 0.0538(7) 0.0597(7) 0.0171(5) 0.0023(4) 0.0078(5) 0.0018(5)
Pd2 0.0642(8) 0.0585(7) 0.0197(5) -0.0012(5) 0.0115(5) -0.0008(6)
Pd3 0.0545(7) 0.0641(8) 0.0201(5) 0.0012(5) 0.0122(5) 0.0014(5)
F1 0.083(7) 0.073(6) 0.075(7) 0.012(5) -0.023(5) -0.001(5)
F2 0.101(8) 0.066(6) 0.066(6) -0.023(5) 0.002(5) 0.004(5)
F3 0.101(8) 0.111(9) 0.101(8) -0.017(7) 0.058(7) -0.014(6)
F4 0.092(7) 0.058(6) 0.062(6) 0.003(4) 0.011(5) -0.011(5)
F5 0.057(6) 0.156(10) 0.071(7) -0.016(7) 0.016(5) -0.005(6)
F6 0.204(18) 0.134(15) 0.33(3) 0.060(17) 0.131(18) 0.059(13)
F7 0.082(10) 0.59(4) 0.136(14) -0.19(2) 0.041(9) -0.024(16)
F46 0.045(6) 0.197(13) 0.122(10) -0.035(9) 0.024(6) -0.021(7)
N1 0.040(7) 0.081(9) 0.018(5) 0.008(5) 0.004(5) -0.008(6)
N2 0.061(8) 0.078(9) 0.026(6) -0.005(6) 0.011(6) 0.009(7)
N3 0.060(8) 0.039(7) 0.030(6) 0.001(5) 0.005(5) 0.004(6)
C1 0.083(11) 0.095(12) 0.005(6) -0.006(7) -0.002(6) 0.013(9)
C2 0.118(14) 0.076(11) 0.013(7) 0.013(7) 0.023(8) 0.011(11)
C3 0.129(15) 0.068(11) 0.028(8) 0.010(7) 0.028(9) -0.009(11)
C4 0.085(12) 0.123(15) 0.011(7) -0.002(8) 0.009(7) -0.013(11)
C5 0.065(10) 0.123(14) 0.019(7) -0.013(8) 0.010(7) 0.029(10)
C6 0.098(13) 0.093(13) 0.029(8) -0.008(8) 0.026(9) 0.008(11)
C7 0.122(14) 0.060(10) 0.018(7) -0.002(6) 0.022(8) -0.031(10)
C8 0.079(10) 0.078(11) 0.018(6) -0.017(7) 0.012(7) -0.012(9)
C9 0.059(9) 0.052(8) 0.012(6) -0.007(5) -0.004(6) 0.002(7)
C10 0.057(9) 0.045(9) 0.031(7) -0.008(6) 0.014(6) -0.013(7)
C11 0.064(10) 0.069(10) 0.018(7) 0.004(6) 0.011(6) -0.011(8)
C12 0.073(10) 0.033(7) 0.026(7) 0.005(5) 0.016(7) 0.002(6)
C13 0.054(9) 0.063(10) 0.016(6) -0.001(6) 0.006(6) -0.007(7)
C14 0.056(9) 0.068(10) 0.016(7) 0.002(6) 0.011(6) -0.005(7)
C15 0.065(10) 0.055(9) 0.014(6) 0.006(6) 0.004(6) 0.007(7)
C16 0.047(9) 0.068(10) 0.017(6) -0.004(6) 0.002(6) 0.001(7)
C17 0.062(11) 0.081(12) 0.035(8) 0.009(8) 0.006(7) 0.010(9)
C18 0.043(9) 0.107(15) 0.045(9) -0.004(9) 0.011(7) -0.004(9)
C19 0.060(10) 0.071(11) 0.019(7) 0.001(7) -0.002(6) 0.001(8)
C20 0.049(10) 0.108(15) 0.035(8) -0.002(9) 0.017(7) 0.005(10)
C21 0.078(12) 0.097(14) 0.033(8) -0.002(8) 0.016(8) -0.048(11)
C22 0.077(11) 0.075(11) 0.021(7) -0.006(7) 0.001(7) -0.001(9)
C23 0.057(9) 0.058(9) 0.017(6) 0.001(6) 0.006(6) -0.004(7)
C24 0.027(7) 0.082(11) 0.014(6) -0.008(6) -0.003(5) -0.007(7)
C25 0.069(11) 0.088(12) 0.029(8) -0.008(8) 0.012(8) 0.016(10)
C26 0.071(13) 0.18(2) 0.021(9) 0.005(12) 0.006(8) 0.018(16)
C27 0.068(15) 0.17(2) 0.054(12) 0.017(14) 0.027(11) 0.066(16)
C28 0.118(17) 0.049(10) 0.082(13) 0.016(9) 0.035(12) 0.045(11)
C29 0.086(12) 0.061(11) 0.042(9) 0.003(7) 0.021(8) 0.000(9)
C30 0.092(13) 0.054(10) 0.035(8) -0.001(7) 0.001(8) 0.003(9)
C31 0.090(13) 0.074(12) 0.042(9) 0.008(8) -0.001(9) -0.005(10)
C32 0.15(2) 0.054(11) 0.043(10) -0.018(8) 0.032(12) 0.000(12)
C33 0.109(16) 0.090(15) 0.036(9) -0.003(9) 0.022(10) 0.018(12)
C34 0.098(13) 0.048(10) 0.038(8) -0.010(7) 0.032(9) 0.005(8)
C35 0.075(11) 0.057(9) 0.022(7) -0.004(6) 0.017(7) 0.002(8)
C36 0.052(10) 0.079(12) 0.040(9) -0.009(8) 0.008(7) 0.010(8)
C37 0.039(9) 0.114(15) 0.037(9) -0.016(9) -0.001(7) 0.006(10)
C38 0.063(11) 0.098(13) 0.048(9) -0.014(9) 0.034(8) -0.010(10)
C39 0.081(12) 0.075(12) 0.021(7) -0.018(7) 0.005(7) 0.016(9)
B1 0.090(14) 0.034(10) 0.037(9) -0.008(7) -0.001(9) 0.008(9)
B2 0.037(12) 0.21(3) 0.056(14) -0.027(17) 0.005(10) -0.013(16)

loop_
_atom_type_symbol
_atom_type_description
_atom_type_scat_dispersion_real
_atom_type_scat_dispersion_imag
_atom_type_scat_source
C C 0.0033 0.0016
;
International Tables for Crystallography
(Vol. C, Tables 4.2.6.8 and 6.1.1.4)
;
H H 0.0000 0.0000
;
International Tables for Crystallography
(Vol. C, Table 6.1.1.4)
;
B B 0.0013 0.0007
;
International Tables for Crystallography
(Vol. C, Tables 4.2.6.8 and 6.1.1.4)
;
F F 0.0171 0.0103
;
International Tables for Crystallography
(Vol. C, Tables 4.2.6.8 and 6.1.1.4)
;
N N 0.0061 0.0033
;
International Tables for Crystallography
(Vol. C, Tables 4.2.6.8 and 6.1.1.4)
;
Pd Pd -0.9988 1.0072
;
International Tables for Crystallography
(Vol. C, Tables 4.2.6.8 and 6.1.1.4)
;
O O 0.0106 0.0060
;
International Tables for Crystallography
(Vol. C, Tables 4.2.6.8 and 6.1.1.4)
;

loop_
_geom_angle_atom_site_label_1
_geom_angle_atom_site_label_2
_geom_angle_atom_site_label_3
_geom_angle
C1 Pd1 N1 90.4(5)
C1 Pd1 C9 173.3(6)
N1 Pd1 C9 95.3(5)
C1 Pd1 C14 145.1(6)
N1 Pd1 C14 96.3(5)
C9 Pd1 C14 37.6(5)
C1 Pd1 C2 38.8(6)
N1 Pd1 C2 90.4(5)
C9 Pd1 C2 137.3(6)
C14 Pd1 C2 171.9(6)
C1 Pd1 Pd3 99.6(5)
N1 Pd1 Pd3 146.9(3)
C9 Pd1 Pd3 73.7(4)
C14 Pd1 Pd3 93.3(4)
C2 Pd1 Pd3 78.7(5)
C1 Pd1 Pd2 83.9(5)
N1 Pd1 Pd2 152.5(3)
C9 Pd1 Pd2 92.6(4)
C14 Pd1 Pd2 74.5(4)
C2 Pd1 Pd2 101.4(5)
Pd3 Pd1 Pd2 60.52(4)
N2 Pd2 C7 89.1(5)
N2 Pd2 C12 92.6(4)
C7 Pd2 C12 171.0(6)
N2 Pd2 C13 98.4(5)
C7 Pd2 C13 150.8(7)
C12 Pd2 C13 37.4(5)
N2 Pd2 C6 91.3(6)
C7 Pd2 C6 36.3(6)
C12 Pd2 C6 134.8(6)
C13 Pd2 C6 167.5(6)
N2 Pd2 C8 111.0(5)
C7 Pd2 C8 32.4(5)
C12 Pd2 C8 151.8(5)
C13 Pd2 C8 120.4(5)
C6 Pd2 C8 62.4(6)
N2 Pd2 Pd1 158.3(3)
C7 Pd2 Pd1 91.4(5)
C12 Pd2 Pd1 90.2(3)
C13 Pd2 Pd1 71.4(4)
C6 Pd2 Pd1 102.0(5)
C8 Pd2 Pd1 62.2(4)
N2 Pd2 Pd3 141.4(3)
C7 Pd2 Pd3 100.2(4)
C12 Pd2 Pd3 73.1(3)
C13 Pd2 Pd3 91.4(3)
C6 Pd2 Pd3 76.1(5)
C8 Pd2 Pd3 95.3(4)
Pd1 Pd2 Pd3 59.68(4)
C4 Pd3 N3 87.7(6)
C4 Pd3 C11 163.8(7)
N3 Pd3 C11 94.8(5)
C4 Pd3 C10 157.7(7)
N3 Pd3 C10 97.9(5)
C11 Pd3 C10 37.6(5)
C4 Pd3 C5 35.5(6)
N3 Pd3 C5 95.2(5)
C11 Pd3 C5 128.3(6)
C10 Pd3 C5 161.5(6)
C4 Pd3 C3 34.3(6)
N3 Pd3 C3 104.9(6)
C11 Pd3 C3 156.0(6)
C10 Pd3 C3 124.0(6)
C5 Pd3 C3 64.2(6)
C4 Pd3 Pd1 95.4(5)
N3 Pd3 Pd1 155.8(3)
C11 Pd3 Pd1 88.9(4)
C10 Pd3 Pd1 70.9(4)
C5 Pd3 Pd1 101.2(4)
C3 Pd3 Pd1 67.5(5)
C4 Pd3 Pd2 96.7(5)
N3 Pd3 Pd2 143.8(3)
C11 Pd3 Pd2 72.0(4)
C10 Pd3 Pd2 91.4(3)
C5 Pd3 Pd2 70.3(5)
C3 Pd3 Pd2 98.4(5)
Pd1 Pd3 Pd2 59.81(4)
C25 N1 C29 120.6(14)
C25 N1 Pd1 118.3(11)
C29 N1 Pd1 120.9(10)
C30 N2 C34 118.1(15)
C30 N2 Pd2 120.9(11)
C34 N2 Pd2 120.7(11)
C39 N3 C35 118.9(13)
C39 N3 Pd3 120.6(10)
C35 N3 Pd3 120.1(10)
C8 C1 C2 136.3(17)
C8 C1 Pd1 100.0(9)
C2 C1 Pd1 73.1(7)
C8 C1 H1 111.8
C2 C1 H1 111.8
Pd1 C1 H1 99.1
C3 C2 C1 132.4(17)
C3 C2 Pd1 106.0(10)
C1 C2 Pd1 68.0(7)
C3 C2 H2 113.8
C1 C2 H2 113.8
Pd1 C2 H2 97.0
C2 C3 C4 135.8(18)
C2 C3 Pd3 106.8(10)
C4 C3 Pd3 58.4(8)
C2 C3 H3 112.1
C4 C3 H3 112.1
Pd3 C3 H3 108.2
C3 C4 C5 135.8(18)
C3 C4 Pd3 87.3(10)
C5 C4 Pd3 84.6(9)
C3 C4 H4 112.1
C5 C4 H4 112.1
Pd3 C4 H4 100.8
C6 C5 C4 132.7(17)
C6 C5 Pd3 107.5(10)
C4 C5 Pd3 59.9(8)
C6 C5 H5 113.6
C4 C5 H5 113.6
Pd3 C5 H5 104.5
C5 C6 C7 138.0(18)
C5 C6 Pd2 105.6(10)
C7 C6 Pd2 65.4(8)
C5 C6 H6 111.0
C7 C6 H6 111.0
Pd2 C6 H6 101.8
C8 C7 C6 132.0(15)
C8 C7 Pd2 90.8(9)
C6 C7 Pd2 78.2(9)
C8 C7 H7 114.0
C6 C7 H7 114.0
Pd2 C7 H7 103.5
C1 C8 C7 136.5(16)
C1 C8 Pd2 109.0(9)
C7 C8 Pd2 56.7(7)
C1 C8 H8 111.8
C7 C8 H8 111.8
Pd2 C8 H8 107.5
C10 C9 C14 122.9(13)
C10 C9 Pd1 107.0(9)
C14 C9 Pd1 71.4(7)
C10 C9 H9 118.5
C14 C9 H9 118.5
Pd1 C9 H9 91.6
C9 C10 C11 117.7(12)
C9 C10 Pd3 108.4(8)
C11 C10 Pd3 68.4(7)
C9 C10 H10 121.1
C11 C10 H10 121.1
Pd3 C10 H10 92.9
C10 C11 C12 122.2(13)
C10 C11 Pd3 74.0(7)
C12 C11 Pd3 109.5(8)
C10 C11 H11 118.9
C12 C11 H11 118.9
Pd3 C11 H11 86.5
C13 C12 C11 117.6(12)
C13 C12 Pd2 73.2(7)
C11 C12 Pd2 105.3(8)
C13 C12 H12 121.2
C11 C12 H12 121.2
Pd2 C12 H12 91.3
C12 C13 C14 120.2(12)
C12 C13 C23 128.2(12)
C14 C13 C23 108.4(12)
C12 C13 Pd2 69.4(7)
C14 C13 Pd2 108.1(8)
C23 C13 Pd2 112.5(9)
C9 C14 C13 119.2(13)
C9 C14 C15 129.8(14)
C13 C14 C15 107.4(12)
C9 C14 Pd1 71.0(7)
C13 C14 Pd1 106.0(8)
C15 C14 Pd1 114.1(9)
C16 C15 C24 120.7(14)
C16 C15 C14 133.6(14)
C24 C15 C14 105.4(12)
C15 C16 C17 116.0(14)
C15 C16 H16 122.0
C17 C16 H16 122.0
C18 C17 C16 124.1(15)
C18 C17 H17 118.0
C16 C17 H17 118.0
C17 C18 C19 119.9(15)
C17 C18 H18 120.0
C19 C18 H18 120.0
C24 C19 C20 117.9(14)
C24 C19 C18 115.6(15)
C20 C19 C18 126.5(15)
C21 C20 C19 119.2(15)
C21 C20 H20 120.4
C19 C20 H20 120.4
C20 C21 C22 124.2(17)
C20 C21 H21 117.9
C22 C21 H21 117.9
C23 C22 C21 115.5(15)
C23 C22 H22 122.2
C21 C22 H22 122.2
C22 C23 C24 121.1(14)
C22 C23 C13 134.0(14)
C24 C23 C13 104.8(12)
C19 C24 C15 123.7(14)
C19 C24 C23 121.7(14)
C15 C24 C23 114.0(12)
N1 C25 C26 119.4(18)
N1 C25 H25 120.3
C26 C25 H25 120.3
C27 C26 C25 122(2)
C27 C26 H26 119.2
C25 C26 H26 119.2
C26 C27 C28 120(2)
C26 C27 H27 120.0
C28 C27 H27 120.0
C27 C28 C29 119.4(19)
C27 C28 H28 120.3
C29 C28 H28 120.3
N1 C29 C28 118.9(17)
N1 C29 H29 120.5
C28 C29 H29 120.5
N2 C30 C31 124.0(16)
N2 C30 H30 118.0
C31 C30 H30 118.0
C30 C31 C32 115.7(17)
C30 C31 H31 122.1
C32 C31 H31 122.1
C33 C32 C31 120.1(17)
C33 C32 H32 120.0
C31 C32 H32 120.0
C34 C33 C32 118.2(19)
C34 C33 H33 120.9
C32 C33 H33 120.9
N2 C34 C33 123.7(18)
N2 C34 H34 118.1
C33 C34 H34 118.1
N3 C35 C36 122.6(14)
N3 C35 H35 118.7
C36 C35 H35 118.7
C37 C36 C35 117.4(15)
C37 C36 H36 121.3
C35 C36 H36 121.3
C36 C37 C38 121.8(15)
C36 C37 H37 119.1
C38 C37 H37 119.1
C37 C38 C39 117.1(17)
C37 C38 H38 121.5
C39 C38 H38 121.5
N3 C39 C38 122.2(15)
N3 C39 H39 118.9
C38 C39 H39 118.9
F2 B1 F4 113.1(14)
F2 B1 F1 110.6(13)
F4 B1 F1 110.5(14)
F2 B1 F3 107.9(15)
F4 B1 F3 107.5(13)
F1 B1 F3 106.9(14)
F46 B2 F7 117(2)
F46 B2 F5 116(3)
F7 B2 F5 112.6(17)
F46 B2 F6 101.3(19)
F7 B2 F6 103(3)
F5 B2 F6 105(2)

loop_
_geom_bond_atom_site_label_1
_geom_bond_atom_site_label_2
_geom_bond_distance
Pd1 C1 2.175(12)
Pd1 N1 2.184(12)
Pd1 C9 2.200(11)
Pd1 C14 2.206(12)
Pd1 C2 2.244(13)
Pd1 Pd3 2.7394(16)
Pd1 Pd2 2.7430(15)
Pd2 N2 2.150(14)
Pd2 C7 2.178(13)
Pd2 C12 2.205(12)
Pd2 C13 2.255(12)
Pd2 C6 2.344(15)
Pd2 C8 2.604(15)
Pd2 Pd3 2.7626(16)
Pd3 C4 2.142(13)
Pd3 N3 2.173(12)
Pd3 C11 2.178(12)
Pd3 C10 2.252(12)
Pd3 C5 2.465(15)
Pd3 C3 2.512(15)
F1 B1 1.383(18)
F2 B1 1.356(17)
F3 B1 1.38(2)
F4 B1 1.362(19)
F5 B2 1.35(2)
F6 B2 1.43(3)
F7 B2 1.30(3)
F46 B2 1.28(3)
N1 C25 1.338(18)
N1 C29 1.340(18)
N2 C30 1.316(19)
N2 C34 1.332(19)
N3 C39 1.315(19)
N3 C35 1.352(17)
C1 C8 1.37(2)
C1 C2 1.47(2)
C1 H1 0.9500
C2 C3 1.36(2)
C2 H2 0.9500
C3 C4 1.42(3)
C3 H3 0.9500
C4 C5 1.44(2)
C4 H4 0.9500
C5 C6 1.38(2)
C5 H5 0.9500
C6 C7 1.42(2)
C6 H6 0.9500
C7 C8 1.40(2)
C7 H7 0.9500
C8 H8 0.9500
C9 C10 1.385(18)
C9 C14 1.421(19)
C9 H9 0.9500
C10 C11 1.429(19)
C10 H10 0.9500
C11 C12 1.450(18)
C11 H11 0.9500
C12 C13 1.429(19)
C12 H12 0.9500
C13 C14 1.435(19)
C13 C23 1.479(18)
C14 C15 1.48(2)
C15 C16 1.383(18)
C15 C24 1.396(19)
C16 C17 1.418(19)
C16 H16 0.9500
C17 C18 1.36(2)
C17 H17 0.9500
C18 C19 1.44(2)
C18 H18 0.9500
C19 C24 1.391(19)
C19 C20 1.42(2)
C20 C21 1.34(2)
C20 H20 0.9500
C21 C22 1.44(2)
C21 H21 0.9500
C22 C23 1.381(19)
C22 H22 0.9500
C23 C24 1.402(19)
C25 C26 1.38(3)
C25 H25 0.9500
C26 C27 1.29(3)
C26 H26 0.9500
C27 C28 1.36(3)
C27 H27 0.9500
C28 C29 1.39(2)
C28 H28 0.9500
C29 H29 0.9500
C30 C31 1.39(2)
C30 H30 0.9500
C31 C32 1.42(2)
C31 H31 0.9500
C32 C33 1.37(3)
C32 H32 0.9500
C33 C34 1.36(2)
C33 H33 0.9500
C34 H34 0.9500
C35 C36 1.37(2)
C35 H35 0.9500
C36 C37 1.36(2)
C36 H36 0.9500
C37 C38 1.38(2)
C37 H37 0.9500
C38 C39 1.40(2)
C38 H38 0.9500
C39 H39 0.9500

loop_
_geom_torsion_atom_site_label_1
_geom_torsion_atom_site_label_2
_geom_torsion_atom_site_label_3
_geom_torsion_atom_site_label_4
_geom_torsion
C8 C1 C2 C3 -5(3)
Pd1 C1 C2 C3 -92.0(16)
C8 C1 C2 Pd1 86.8(16)
C1 C2 C3 C4 3(3)
Pd1 C2 C3 C4 -71(2)
C1 C2 C3 Pd3 65.1(18)
Pd1 C2 C3 Pd3 -9.6(13)
C2 C3 C4 C5 2(3)
Pd3 C3 C4 C5 -79.5(17)
C2 C3 C4 Pd3 81.6(19)
C3 C4 C5 C6 -6(3)
Pd3 C4 C5 C6 -86.4(16)
C3 C4 C5 Pd3 80.6(17)
C4 C5 C6 C7 1(3)
Pd3 C5 C6 C7 -64(2)
C4 C5 C6 Pd2 71.7(18)
Pd3 C5 C6 Pd2 6.8(13)
C5 C6 C7 C8 6(3)
Pd2 C6 C7 C8 -80.3(15)
C5 C6 C7 Pd2 86.2(18)
C2 C1 C8 C7 6(3)
Pd1 C1 C8 C7 82.2(18)
C2 C1 C8 Pd2 -55.1(19)
Pd1 C1 C8 Pd2 20.9(11)
C6 C7 C8 C1 -8(3)
Pd2 C7 C8 C1 -82.8(16)
C6 C7 C8 Pd2 74.8(15)
C14 C9 C10 C11 -2.2(18)
Pd1 C9 C10 C11 76.3(12)
C14 C9 C10 Pd3 -76.9(13)
Pd1 C9 C10 Pd3 1.6(10)
C9 C10 C11 C12 3.2(17)
Pd3 C10 C11 C12 103.3(11)
C9 C10 C11 Pd3 -100.1(11)
C10 C11 C12 C13 -2.5(17)
Pd3 C11 C12 C13 80.6(12)
C10 C11 C12 Pd2 -81.3(12)
Pd3 C11 C12 Pd2 1.8(11)
C11 C12 C13 C14 0.6(17)
Pd2 C12 C13 C14 99.5(10)
C11 C12 C13 C23 158.2(12)
Pd2 C12 C13 C23 -102.9(13)
C11 C12 C13 Pd2 -98.9(10)
C10 C9 C14 C13 0.5(18)
Pd1 C9 C14 C13 -98.1(11)
C10 C9 C14 C15 -155.5(12)
Pd1 C9 C14 C15 106.0(13)
C10 C9 C14 Pd1 98.6(11)
C12 C13 C14 C9 0.3(17)
C23 C13 C14 C9 -161.2(10)
Pd2 C13 C14 C9 76.6(12)
C12 C13 C14 C15 161.1(11)
C23 C13 C14 C15 -0.4(13)
Pd2 C13 C14 C15 -122.6(9)
C12 C13 C14 Pd1 -76.5(12)
C23 C13 C14 Pd1 122.0(9)
Pd2 C13 C14 Pd1 -0.2(10)
C9 C14 C15 C16 -14(2)
C13 C14 C15 C16 -171.6(13)
Pd1 C14 C15 C16 71.2(17)
C9 C14 C15 C24 159.6(12)
C13 C14 C15 C24 1.5(13)
Pd1 C14 C15 C24 -115.7(10)
C24 C15 C16 C17 1.4(17)
C14 C15 C16 C17 173.6(13)
C15 C16 C17 C18 -1.0(19)
C16 C17 C18 C19 -1(2)
C17 C18 C19 C24 3.5(19)
C17 C18 C19 C20 -176.3(13)
C24 C19 C20 C21 -7(2)
C18 C19 C20 C21 172.9(13)
C19 C20 C21 C22 5(2)
C20 C21 C22 C23 -2(2)
C21 C22 C23 C24 0.4(18)
C21 C22 C23 C13 -174.3(13)
C12 C13 C23 C22 15(2)
C14 C13 C23 C22 174.5(13)
Pd2 C13 C23 C22 -66.0(16)
C12 C13 C23 C24 -160.5(12)
C14 C13 C23 C24 -0.8(12)
Pd2 C13 C23 C24 118.7(9)
C20 C19 C24 C15 176.5(12)
C18 C19 C24 C15 -3.3(18)
C20 C19 C24 C23 6.0(18)
C18 C19 C24 C23 -173.8(12)
C16 C15 C24 C19 0.9(18)
C14 C15 C24 C19 -173.3(11)
C16 C15 C24 C23 172.1(10)
C14 C15 C24 C23 -2.1(14)
C22 C23 C24 C19 -2.8(18)
C13 C23 C24 C19 173.3(11)
C22 C23 C24 C15 -174.2(11)
C13 C23 C24 C15 1.9(13)
C29 N1 C25 C26 2.8(19)
Pd1 N1 C25 C26 177.8(11)
N1 C25 C26 C27 0(3)
C25 C26 C27 C28 -2(3)
C26 C27 C28 C29 1(3)
C25 N1 C29 C28 -4(2)
Pd1 N1 C29 C28 -178.3(11)
C27 C28 C29 N1 2(2)
C34 N2 C30 C31 -4(2)
Pd2 N2 C30 C31 171.2(12)
N2 C30 C31 C32 4(2)
C30 C31 C32 C33 -1(2)
C31 C32 C33 C34 -2(2)
C30 N2 C34 C33 1(2)
Pd2 N2 C34 C33 -174.0(11)
C32 C33 C34 N2 2(2)
C39 N3 C35 C36 2.1(19)
Pd3 N3 C35 C36 -170.3(10)
N3 C35 C36 C37 -2(2)
C35 C36 C37 C38 1(2)
C36 C37 C38 C39 0(2)
C35 N3 C39 C38 -1.4(19)
Pd3 N3 C39 C38 170.9(10)
C37 C38 C39 N3 0(2)

loop_
_platon_squeeze_void_nr
_platon_squeeze_void_average_x
_platon_squeeze_void_average_y
_platon_squeeze_void_average_z
_platon_squeeze_void_volume
_platon_squeeze_void_count_electrons
_platon_squeeze_void_content
1 0.500 0.000 0.000 180 53 ' '
2 0.604 0.208 0.375 7 1 ' '
3 0.500 0.501 0.500 179 53 ' '
4 0.606 0.292 0.872 7 1 ' '
5 0.394 0.707 0.128 7 1 ' '
6 0.394 0.792 0.628 7 1 ' '
